data_2013446
loop_
_publ_author_name
'Xiao-Jun Zhao'
'Miao Du'

_publ_section_title
;
 5,8-Dimethoxy-2,3-bis(2-pyridyl)quinoxaline
;
_journal_issue 9
_journal_name_full 'Acta Crystallographica Section C'
_journal_page_first o496
_journal_page_last o498
_journal_paper_doi 10.1107/S0108270103015750
_journal_volume 59
_journal_year 2003
_chemical_formula_iupac 'C20 H16 N4 O2'
_chemical_formula_moiety 'C20 H16 N4 O2'
_chemical_formula_sum 'C20 H16 N4 O2'
_chemical_formula_weight 344.37
_chemical_name_systematic
;
5,8-dimethoxy-2,3-bis(2-pyridyl)quinoxaline
;
_space_group_IT_number 14
_symmetry_cell_setting monoclinic
_symmetry_space_group_name_Hall '-P 2yn'
_symmetry_space_group_name_H-M 'P 1 21/n 1'
_cell_angle_alpha 90.00
_cell_angle_beta 95.958(4)
_cell_angle_gamma 90.00
_cell_formula_units_Z 4
_cell_length_a 7.0626(11)
_cell_length_b 17.355(3)
_cell_length_c 13.674(2)
_cell_measurement_reflns_used 6907
_cell_measurement_temperature 293(2)
_cell_measurement_theta_max 25.02
_cell_measurement_theta_min 1.90
_cell_volume 1667.0(5)
_computing_cell_refinement SMART
_computing_data_collection 'SMART (BRUKER, 1998)'
_computing_data_reduction 'SAINT (BRUKER, 1998)'
_computing_molecular_graphics 'XP (Bruker, 1998)'
_computing_structure_refinement 'SHELXL97 (Sheldrick, 1997)'
_computing_structure_solution 'SHELXS97 (Sheldrick, 1997)'
_diffrn_measured_fraction_theta_full 1.000
_diffrn_measured_fraction_theta_max 1.000
_diffrn_measurement_device 'BRUKER SMART 1000'
_diffrn_measurement_method \w
_diffrn_radiation_type MoK\a
_diffrn_radiation_wavelength 0.71073
_diffrn_reflns_av_R_equivalents 0.0316
_diffrn_reflns_limit_h_max 8
_diffrn_reflns_limit_h_min -5
_diffrn_reflns_limit_k_max 20
_diffrn_reflns_limit_k_min -20
_diffrn_reflns_limit_l_max 15
_diffrn_reflns_limit_l_min -16
_diffrn_reflns_number 6907
_diffrn_reflns_theta_full 25.02
_diffrn_reflns_theta_max 25.02
_diffrn_standards_decay_% 0
_diffrn_standards_interval_count none
_diffrn_standards_number 0
_exptl_absorpt_coefficient_mu 0.092
_exptl_absorpt_correction_T_max 0.986
_exptl_absorpt_correction_T_min 0.967
_exptl_absorpt_correction_type multi-scan
_exptl_absorpt_process_details 'SAINT (Bruker 1998) and SADABS (Sheldrick, 1997)'
_exptl_crystal_colour 'light yellow'
_exptl_crystal_density_diffrn 1.372
_exptl_crystal_density_meas ?
_exptl_crystal_description block
_exptl_crystal_F_000 720
_exptl_crystal_size_max 0.40
_exptl_crystal_size_mid 0.30
_exptl_crystal_size_min 0.15
_refine_diff_density_max 0.200
_refine_diff_density_min -0.147
_refine_ls_extinction_coef 0.0213(19)
_refine_ls_extinction_method SHELXL97
_refine_ls_goodness_of_fit_ref 1.026
_refine_ls_hydrogen_treatment constr
_refine_ls_number_parameters 236
_refine_ls_number_reflns 2954
_refine_ls_restrained_S_all 1.026
_refine_ls_R_factor_all 0.0586
_refine_ls_R_factor_gt 0.0383
_refine_ls_shift/su_max 0.001
_refine_ls_shift/su_mean <0.001
_refine_ls_structure_factor_coef Fsqd
_refine_ls_weighting_details 'calc w=1/[\s^2^(Fo^2^)+(0.06P)^2^] where P=(Fo^2^+2Fc^2^)/3'
_refine_ls_weighting_scheme calc
_refine_ls_wR_factor_gt 0.0964
_refine_ls_wR_factor_ref 0.1075
_reflns_number_gt 2125
_reflns_number_total 2954
_reflns_threshold_expression I>2\s(I)
_cod_data_source_file ga1023.cif
_cod_data_source_block I
_cod_depositor_comments
;
The following automatic conversions were performed:
'_symmetry_cell_setting' value 'Monoclinic' changed to 'monoclinic'
according to '/home/saulius/struct/CIF-dictionaries/cif_core.dic'
dictionary named 'cif_core.dic' version 2.4.1 from 2010-06-29.

Automatic conversion script
Id: cif_fix_enum 1527 2010-12-29 10:47:43Z saulius 

The following automatic conversions were performed:

'_symmetry_cell_setting' value 'Monoclinic' changed to 'monoclinic'
according to /home/saulius/struct/CIF-dictionaries/cif_core.dic
dictionary named 'cif_core.dic' version 2.4.1 from 2010-06-29.

Automatic conversion script
Id: cif_fix_values 1715 2011-07-08 13:25:40Z adriana 

The following automatic conversions were performed:

'_exptl_crystal_density_meas' value 'not measured' was changed to '?'
- the value is perceived as not measured.

Automatic conversion script
Id: cif_fix_values 3008 2015-01-20 13:52:24Z robertas 
;
_cod_original_sg_symbol_Hall -p_2yn
_cod_original_sg_symbol_H-M 'P 21/n'
_cod_database_code 2013446
_cod_database_fobs_code 2013446

loop_
_symmetry_equiv_pos_as_xyz
'x, y, z'
'-x+1/2, y+1/2, -z+1/2'
'-x, -y, -z'
'x-1/2, -y-1/2, z-1/2'

loop_
_atom_site_label
_atom_site_fract_x
_atom_site_fract_y
_atom_site_fract_z
_atom_site_U_iso_or_equiv
_atom_site_adp_type
_atom_site_calc_flag
_atom_site_refinement_flags
_atom_site_occupancy
_atom_site_disorder_assembly
_atom_site_disorder_group
_atom_site_type_symbol
O1 0.18361(18) 0.81596(6) 1.04210(8) 0.0534(3) Uani d . 1 . . O
O2 0.28628(18) 1.13369(6) 1.05086(8) 0.0535(3) Uani d . 1 . . O
N4 0.0698(2) 0.93792(8) 0.62812(10) 0.0485(4) Uani d . 1 . . N
N3 0.4780(2) 1.01488(8) 0.66412(10) 0.0487(4) Uani d . 1 . . N
N1 0.20574(18) 0.89644(7) 0.87457(9) 0.0384(3) Uani d . 1 . . N
N2 0.29296(17) 1.05406(7) 0.88160(9) 0.0381(3) Uani d . 1 . . N
C19 0.0012(3) 0.90003(10) 0.54635(12) 0.0526(5) Uani d . 1 . . C
H19A -0.0655 0.9281 0.4960 0.063 Uiso calc R 1 . . H
C20 0.0237(3) 0.82220(10) 0.53278(13) 0.0521(5) Uani d . 1 . . C
H20A -0.0284 0.7983 0.4753 0.063 Uiso calc R 1 . . H
C21 0.1248(3) 0.78043(10) 0.60589(13) 0.0522(5) Uani d . 1 . . C
H21A 0.1440 0.7278 0.5983 0.063 Uiso calc R 1 . . H
C17 0.1971(2) 0.81749(9) 0.69029(12) 0.0444(4) Uani d . 1 . . C
H17A 0.2664 0.7903 0.7406 0.053 Uiso calc R 1 . . H
C18 0.1657(2) 0.89574(9) 0.69959(11) 0.0377(4) Uani d . 1 . . C
C2 0.2254(2) 0.93604(9) 0.79402(11) 0.0363(4) Uani d . 1 . . C
C3 0.2851(2) 1.01481(8) 0.79898(11) 0.0364(4) Uani d . 1 . . C
C12 0.3585(2) 1.05558(9) 0.71461(11) 0.0383(4) Uani d . 1 . . C
C13 0.3196(2) 1.13279(9) 0.69752(12) 0.0458(4) Uani d . 1 . . C
H13A 0.2354 1.1588 0.7339 0.055 Uiso calc R 1 . . H
C14 0.4066(3) 1.17048(11) 0.62630(14) 0.0581(5) Uani d . 1 . . C
H14A 0.3811 1.2222 0.6129 0.070 Uiso calc R 1 . . H
C15 0.5321(3) 1.13040(13) 0.57511(14) 0.0643(6) Uani d . 1 . . C
H15A 0.5946 1.1547 0.5270 0.077 Uiso calc R 1 . . H
C16 0.5639(3) 1.05355(13) 0.59627(13) 0.0598(5) Uani d . 1 . . C
H16A 0.6498 1.0270 0.5615 0.072 Uiso calc R 1 . . H
C9 0.2274(2) 0.93443(9) 0.96214(11) 0.0367(4) Uani d . 1 . . C
C8 0.2074(2) 0.89405(9) 1.05107(12) 0.0415(4) Uani d . 1 . . C
C11 0.1486(3) 0.77585(12) 1.12863(14) 0.0674(6) Uani d . 1 . . C
H11C 0.1343 0.7219 1.1143 0.101 Uiso calc R 1 . . H
H11B 0.0341 0.7951 1.1520 0.101 Uiso calc R 1 . . H
H11A 0.2536 0.7834 1.1782 0.101 Uiso calc R 1 . . H
C7 0.2098(2) 0.93465(10) 1.13619(12) 0.0447(4) Uani d . 1 . . C
H7A 0.1950 0.9086 1.1943 0.054 Uiso calc R 1 . . H
C6 0.2342(2) 1.01535(10) 1.13850(12) 0.0457(4) Uani d . 1 . . C
H6A 0.2333 1.0414 1.1979 0.055 Uiso calc R 1 . . H
C5 0.2592(2) 1.05585(9) 1.05547(12) 0.0404(4) Uani d . 1 . . C
C10 0.2855(3) 1.17478(10) 1.14060(13) 0.0599(5) Uani d . 1 . . C
H10C 0.3058 1.2286 1.1291 0.090 Uiso calc R 1 . . H
H10B 0.3852 1.1556 1.1874 0.090 Uiso calc R 1 . . H
H10A 0.1649 1.1679 1.1660 0.090 Uiso calc R 1 . . H
C4 0.2583(2) 1.01555(9) 0.96475(11) 0.0373(4) Uani d . 1 . . C

loop_
_atom_site_aniso_label
_atom_site_aniso_U_11
_atom_site_aniso_U_22
_atom_site_aniso_U_33
_atom_site_aniso_U_12
_atom_site_aniso_U_13
_atom_site_aniso_U_23
O1 0.0728(8) 0.0438(7) 0.0446(7) -0.0018(6) 0.0113(6) 0.0066(5)
O2 0.0743(9) 0.0428(7) 0.0441(7) 0.0013(6) 0.0097(6) -0.0089(5)
N4 0.0552(9) 0.0427(8) 0.0457(8) 0.0001(7) -0.0038(7) 0.0002(7)
N3 0.0500(9) 0.0574(9) 0.0397(8) -0.0015(7) 0.0089(7) -0.0084(7)
N1 0.0395(7) 0.0388(7) 0.0370(7) 0.0015(6) 0.0046(6) -0.0004(6)
N2 0.0381(7) 0.0395(7) 0.0370(7) 0.0014(6) 0.0047(6) -0.0023(6)
C19 0.0561(11) 0.0553(11) 0.0441(10) -0.0001(9) -0.0059(9) -0.0025(9)
C20 0.0537(11) 0.0539(11) 0.0476(10) -0.0069(9) -0.0001(9) -0.0135(9)
C21 0.0604(12) 0.0415(10) 0.0551(11) 0.0001(8) 0.0075(9) -0.0098(9)
C17 0.0528(10) 0.0389(9) 0.0416(9) 0.0012(8) 0.0050(8) -0.0005(7)
C18 0.0383(8) 0.0374(9) 0.0385(8) -0.0036(7) 0.0082(7) 0.0002(7)
C2 0.0352(8) 0.0385(8) 0.0356(8) 0.0034(7) 0.0055(7) -0.0009(7)
C3 0.0344(8) 0.0387(9) 0.0361(8) 0.0021(7) 0.0031(7) -0.0022(7)
C12 0.0399(9) 0.0413(9) 0.0333(8) -0.0057(7) 0.0016(7) -0.0042(7)
C13 0.0505(10) 0.0406(9) 0.0468(10) -0.0049(8) 0.0073(8) -0.0004(8)
C14 0.0642(12) 0.0515(11) 0.0579(11) -0.0123(9) 0.0020(10) 0.0128(9)
C15 0.0605(13) 0.0833(16) 0.0502(11) -0.0208(11) 0.0109(10) 0.0130(11)
C16 0.0554(11) 0.0813(15) 0.0448(10) -0.0055(10) 0.0155(9) -0.0087(10)
C9 0.0321(8) 0.0406(9) 0.0375(9) 0.0030(7) 0.0042(7) -0.0013(7)
C8 0.0391(9) 0.0430(9) 0.0423(9) 0.0032(7) 0.0031(7) 0.0022(8)
C11 0.0895(16) 0.0567(12) 0.0588(12) -0.0076(11) 0.0222(11) 0.0138(10)
C7 0.0445(9) 0.0534(10) 0.0362(9) 0.0049(8) 0.0044(7) 0.0055(8)
C6 0.0454(10) 0.0545(11) 0.0366(9) 0.0095(8) 0.0021(7) -0.0053(8)
C5 0.0386(9) 0.0402(9) 0.0421(9) 0.0051(7) 0.0026(7) -0.0037(7)
C10 0.0753(13) 0.0518(11) 0.0534(11) 0.0010(10) 0.0106(10) -0.0166(9)
C4 0.0328(8) 0.0417(9) 0.0375(9) 0.0038(7) 0.0034(7) 0.0002(7)

loop_
_atom_type_symbol
_atom_type_description
_atom_type_scat_dispersion_real
_atom_type_scat_dispersion_imag
_atom_type_scat_source
C C 0.0033 0.0016 'International Tables Vol C Tables 4.2.6.8 and 6.1.1.4'
H H 0.0000 0.0000 'International Tables Vol C Tables 4.2.6.8 and 6.1.1.4'
N N 0.0061 0.0033 'International Tables Vol C Tables 4.2.6.8 and 6.1.1.4'
O O 0.0106 0.0060 'International Tables Vol C Tables 4.2.6.8 and 6.1.1.4'

loop_
_geom_angle_atom_site_label_1
_geom_angle_atom_site_label_2
_geom_angle_atom_site_label_3
_geom_angle
_geom_angle_publ_flag
C8 O1 C11 116.23(13) ?
C5 O2 C10 116.33(13) ?
C19 N4 C18 116.68(15) yes
C16 N3 C12 116.47(15) yes
C2 N1 C9 118.06(13) yes
C3 N2 C4 117.86(13) yes
N4 C19 C20 123.79(16) ?
N4 C19 H19A 118.1 ?
C20 C19 H19A 118.1 ?
C21 C20 C19 118.62(16) ?
C21 C20 H20A 120.7 ?
C19 C20 H20A 120.7 ?
C17 C21 C20 118.98(17) ?
C17 C21 H21A 120.5 ?
C20 C21 H21A 120.5 ?
C21 C17 C18 119.20(16) ?
C21 C17 H17A 120.4 ?
C18 C17 H17A 120.4 ?
N4 C18 C17 122.70(15) ?
N4 C18 C2 116.72(14) ?
C17 C18 C2 120.42(14) ?
N1 C2 C3 121.01(13) ?
N1 C2 C18 115.74(13) ?
C3 C2 C18 123.04(13) ?
N2 C3 C2 121.44(14) ?
N2 C3 C12 115.57(13) ?
C2 C3 C12 122.77(13) ?
N3 C12 C13 123.14(15) ?
N3 C12 C3 115.79(14) ?
C13 C12 C3 120.74(14) ?
C14 C13 C12 119.11(17) ?
C14 C13 H13A 120.4 ?
C12 C13 H13A 120.4 ?
C13 C14 C15 118.74(18) ?
C13 C14 H14A 120.6 ?
C15 C14 H14A 120.6 ?
C14 C15 C16 118.85(17) ?
C14 C15 H15A 120.6 ?
C16 C15 H15A 120.6 ?
N3 C16 C15 123.66(18) ?
N3 C16 H16A 118.2 ?
C15 C16 H16A 118.2 ?
N1 C9 C8 120.06(14) ?
N1 C9 C4 120.23(13) ?
C8 C9 C4 119.59(14) ?
C7 C8 O1 125.47(15) ?
C7 C8 C9 118.87(15) ?
O1 C8 C9 115.65(13) ?
O1 C11 H11C 109.5 ?
O1 C11 H11B 109.5 ?
H11C C11 H11B 109.5 ?
O1 C11 H11A 109.5 ?
H11C C11 H11A 109.5 ?
H11B C11 H11A 109.5 ?
C8 C7 C6 121.63(15) ?
C8 C7 H7A 119.2 ?
C6 C7 H7A 119.2 ?
C5 C6 C7 121.31(15) ?
C5 C6 H6A 119.3 ?
C7 C6 H6A 119.3 ?
C6 C5 O2 125.41(15) ?
C6 C5 C4 118.91(15) ?
O2 C5 C4 115.69(14) ?
O2 C10 H10C 109.5 ?
O2 C10 H10B 109.5 ?
H10C C10 H10B 109.5 ?
O2 C10 H10A 109.5 ?
H10C C10 H10A 109.5 ?
H10B C10 H10A 109.5 ?
N2 C4 C5 120.07(14) ?
N2 C4 C9 120.28(13) ?
C5 C4 C9 119.62(14) ?

loop_
_geom_bond_atom_site_label_1
_geom_bond_atom_site_label_2
_geom_bond_site_symmetry_2
_geom_bond_distance
_geom_bond_publ_flag
O1 C8 . 1.3696(19) yes
O1 C11 . 1.416(2) ?
O2 C5 . 1.3667(19) yes
O2 C10 . 1.4198(19) ?
N4 C19 . 1.344(2) yes
N4 C18 . 1.346(2) yes
N3 C16 . 1.340(2) yes
N3 C12 . 1.3447(19) yes
N1 C2 . 1.3178(19) yes
N1 C9 . 1.3617(18) yes
N2 C3 . 1.3155(18) yes
N2 C4 . 1.3628(18) yes
C19 C20 . 1.375(2) ?
C19 H19A . 0.9300 ?
C20 C21 . 1.373(2) ?
C20 H20A . 0.9300 ?
C21 C17 . 1.373(2) ?
C21 H21A . 0.9300 ?
C17 C18 . 1.384(2) ?
C17 H17A . 0.9300 ?
C18 C2 . 1.490(2) ?
C2 C3 . 1.430(2) ?
C3 C12 . 1.492(2) ?
C12 C13 . 1.383(2) ?
C13 C14 . 1.370(2) ?
C13 H13A . 0.9300 ?
C14 C15 . 1.375(3) ?
C14 H14A . 0.9300 ?
C15 C16 . 1.378(3) ?
C15 H15A . 0.9300 ?
C16 H16A . 0.9300 ?
C9 C8 . 1.423(2) ?
C9 C4 . 1.424(2) ?
C8 C7 . 1.359(2) ?
C11 H11C . 0.9600 ?
C11 H11B . 0.9600 ?
C11 H11A . 0.9600 ?
C7 C6 . 1.411(2) ?
C7 H7A . 0.9300 ?
C6 C5 . 1.362(2) ?
C6 H6A . 0.9300 ?
C5 C4 . 1.424(2) ?
C10 H10C . 0.9600 ?
C10 H10B . 0.9600 ?
C10 H10A . 0.9600 ?

loop_
_geom_torsion_atom_site_label_1
_geom_torsion_atom_site_label_2
_geom_torsion_atom_site_label_3
_geom_torsion_atom_site_label_4
_geom_torsion
C18 N4 C19 C20 0.0(3)
N4 C19 C20 C21 -1.1(3)
C19 C20 C21 C17 1.0(3)
C20 C21 C17 C18 0.2(3)
C19 N4 C18 C17 1.3(2)
C19 N4 C18 C2 -174.19(14)
C21 C17 C18 N4 -1.4(2)
C21 C17 C18 C2 173.88(14)
C9 N1 C2 C3 5.7(2)
C9 N1 C2 C18 -169.16(13)
N4 C18 C2 N1 138.91(15)
C17 C18 C2 N1 -36.7(2)
N4 C18 C2 C3 -35.8(2)
C17 C18 C2 C3 148.59(15)
C4 N2 C3 C2 5.6(2)
C4 N2 C3 C12 -169.17(13)
N1 C2 C3 N2 -11.0(2)
C18 C2 C3 N2 163.45(14)
N1 C2 C3 C12 163.31(14)
C18 C2 C3 C12 -22.2(2)
C16 N3 C12 C13 1.6(2)
C16 N3 C12 C3 -171.81(14)
N2 C3 C12 N3 132.85(15)
C2 C3 C12 N3 -41.8(2)
N2 C3 C12 C13 -40.8(2)
C2 C3 C12 C13 144.59(16)
N3 C12 C13 C14 -0.4(2)
C3 C12 C13 C14 172.77(15)
C12 C13 C14 C15 -0.9(3)
C13 C14 C15 C16 0.9(3)
C12 N3 C16 C15 -1.7(3)
C14 C15 C16 N3 0.4(3)
C2 N1 C9 C8 179.99(14)
C2 N1 C9 C4 3.9(2)
C11 O1 C8 C7 3.6(2)
C11 O1 C8 C9 -175.21(15)
N1 C9 C8 C7 -173.19(15)
C4 C9 C8 C7 2.9(2)
N1 C9 C8 O1 5.7(2)
C4 C9 C8 O1 -178.20(13)
O1 C8 C7 C6 -179.66(15)
C9 C8 C7 C6 -0.9(2)
C8 C7 C6 C5 -1.0(3)
C7 C6 C5 O2 -179.10(15)
C7 C6 C5 C4 0.7(2)
C10 O2 C5 C6 -0.9(2)
C10 O2 C5 C4 179.34(14)
C3 N2 C4 C5 -178.05(14)
C3 N2 C4 C9 4.1(2)
C6 C5 C4 N2 -176.51(14)
O2 C5 C4 N2 3.3(2)
C6 C5 C4 C9 1.3(2)
O2 C5 C4 C9 -178.83(12)
N1 C9 C4 N2 -9.2(2)
C8 C9 C4 N2 174.70(13)
N1 C9 C4 C5 172.93(13)
C8 C9 C4 C5 -3.2(2)

loop_
_cod_related_entry_id
_cod_related_entry_database
_cod_related_entry_code
1 ChemSpider 21107507
